data_4505367
loop_
_publ_author_name
'Sidhu, Paul S.'
'Enright, Gary D.'
'Udachin, Konstantin A.'
'Ripmeester, John A.'

_publ_section_title
;
 Polymorphism and Structure in a Pentamorphic Guest&#x2212;Host
 Material:&#x2009; The Tris(5-acetyl-3-thienyl) Methane (TATM) Inclusion
 Compound with 1,3-Dichloropropane
;
_journal_issue 6
_journal_name_full 'Crystal Growth &amp; Design'
_journal_page_first 1249
_journal_paper_doi 10.1021/cg049765z
_journal_volume 4
_journal_year 2004
_chemical_formula_sum 'C20.5 H19 Cl O3 S3'
_chemical_formula_weight 444.99
_chemical_name_systematic
;tris (5-acetyl-3-thienyl) methane (TATM) /1,3-dichloropropane inclusion compound  
 ? 
;
_space_group_IT_number 14
_symmetry_cell_setting monoclinic
_symmetry_space_group_name_Hall '-P 2yn'
_symmetry_space_group_name_H-M 'P 1 21/n 1'
_atom_sites_solution_hydrogens geom
_atom_sites_solution_primary direct
_atom_sites_solution_secondary difmap
_audit_creation_method SHELXL-97
_cell_angle_alpha 90.00
_cell_angle_beta 104.081(2)
_cell_angle_gamma 90.00
_cell_formula_units_Z 8
_cell_length_a 14.3192(13)
_cell_length_b 13.4991(12)
_cell_length_c 22.328(2)
_cell_measurement_temperature 173(2)
_cell_volume 4186.2(7)
_computing_structure_refinement 'SHELXL-97 (Sheldrick, 1997)'
_computing_structure_solution 'SHELXS-97 (Sheldrick, 1990)'
_diffrn_ambient_temperature 173(2)
_diffrn_measured_fraction_theta_full 0.995
_diffrn_measured_fraction_theta_max 0.995
_diffrn_radiation_monochromator graphite
_diffrn_radiation_source 'fine-focus sealed tube'
_diffrn_radiation_type MoK\a
_diffrn_radiation_wavelength 0.71073
_diffrn_reflns_av_R_equivalents 0.0803
_diffrn_reflns_av_sigmaI/netI 0.0812
_diffrn_reflns_limit_h_max 19
_diffrn_reflns_limit_h_min -19
_diffrn_reflns_limit_k_max 18
_diffrn_reflns_limit_k_min -18
_diffrn_reflns_limit_l_max 30
_diffrn_reflns_limit_l_min -31
_diffrn_reflns_number 52066
_diffrn_reflns_theta_full 29.62
_diffrn_reflns_theta_max 29.62
_diffrn_reflns_theta_min 1.54
_exptl_absorpt_coefficient_mu 0.501
_exptl_absorpt_correction_type multi-scan
_exptl_absorpt_process_details sadabs
_exptl_crystal_density_diffrn 1.412
_exptl_crystal_density_method 'not measured'
_exptl_crystal_F_000 1848
_exptl_crystal_size_max 0.35
_exptl_crystal_size_mid 0.20
_exptl_crystal_size_min 0.20
_refine_diff_density_max 0.541
_refine_diff_density_min -0.451
_refine_diff_density_rms 0.073
_refine_ls_extinction_method none
_refine_ls_goodness_of_fit_ref 0.918
_refine_ls_hydrogen_treatment mixed
_refine_ls_matrix_type full
_refine_ls_number_parameters 596
_refine_ls_number_reflns 11742
_refine_ls_number_restraints 38
_refine_ls_restrained_S_all 0.920
_refine_ls_R_factor_all 0.1252
_refine_ls_R_factor_gt 0.0559
_refine_ls_shift/su_max 0.099
_refine_ls_shift/su_mean 0.003
_refine_ls_structure_factor_coef Fsqd
_refine_ls_weighting_details 'calc w=1/[\s^2^(Fo^2^)+(0.0744P)^2^+0.0000P] where P=(Fo^2^+2Fc^2^)/3'
_refine_ls_weighting_scheme calc
_refine_ls_wR_factor_gt 0.1235
_refine_ls_wR_factor_ref 0.1490
_reflns_number_gt 6181
_reflns_number_total 11742
_reflns_threshold_expression >2sigma(I)
_cod_data_source_file cg049765zsi20040710_014615.cif
_cod_data_source_block form_2
_cod_depositor_comments
;
The following automatic conversions were performed:

'_exptl_absorpt_correction_type' value 'multiscan' changed to
'multi-scan' according to
/home/saulius/struct/CIF-dictionaries/cif_core.dic dictionary named
'cif_core.dic' version 2.4.1 from 2010-06-29.

Automatic conversion script
Id: cif_fix_values 1715 2011-07-08 13:25:40Z adriana 
;
_cod_original_cell_volume 4186.3(7)
_cod_original_sg_symbol_H-M P21/n
_cod_original_formula_sum 'C20.50 H19 Cl O3 S3'
_cod_database_code 4505367

loop_
_symmetry_equiv_pos_as_xyz
'x, y, z'
'-x+1/2, y+1/2, -z+1/2'
'-x, -y, -z'
'x-1/2, -y-1/2, z-1/2'

loop_
_atom_site_label
_atom_site_type_symbol
_atom_site_fract_x
_atom_site_fract_y
_atom_site_fract_z
_atom_site_U_iso_or_equiv
_atom_site_adp_type
_atom_site_occupancy
_atom_site_symmetry_multiplicity
_atom_site_calc_flag
_atom_site_refinement_flags
_atom_site_disorder_assembly
_atom_site_disorder_group
S3 S 0.14867(4) 0.06798(5) 0.00497(2) 0.04208(15) Uani 1 1 d . . .
S2 S -0.13213(3) 0.02176(4) 0.18452(2) 0.03182(12) Uani 1 1 d . . .
S1 S 0.20892(4) 0.33182(4) 0.28782(2) 0.03071(12) Uani 1 1 d . . .
S3' S 1.13138(4) 0.80494(4) 0.31550(2) 0.03238(12) Uani 1 1 d . . .
S2' S 0.85997(4) 0.73168(5) 0.49872(2) 0.04811(17) Uani 1 1 d . . .
S1' S 0.78603(4) 0.50269(4) 0.20679(2) 0.03069(12) Uani 1 1 d . . .
O3 O 0.42917(10) 0.04839(13) 0.06440(6) 0.0462(4) Uani 1 1 d . . .
O2 O -0.20862(10) -0.18073(10) 0.15321(7) 0.0426(4) Uani 1 1 d . . .
O1 O 0.11445(11) 0.52359(10) 0.24257(7) 0.0437(4) Uani 1 1 d . . .
O3' O 1.20892(10) 1.00751(10) 0.34569(7) 0.0434(4) Uani 1 1 d . . .
O2' O 0.57802(11) 0.75053(15) 0.44617(8) 0.0626(6) Uani 1 1 d . . .
O1' O 0.88161(11) 0.30847(10) 0.24529(7) 0.0472(4) Uani 1 1 d . . .
C2' C 0.83930(13) 0.64123(13) 0.28681(8) 0.0244(4) Uani 1 1 d . . .
C11 C 0.02287(13) -0.05942(13) 0.17016(8) 0.0250(4) Uani 1 1 d . . .
C1 C 0.14597(12) 0.08309(13) 0.18576(8) 0.0228(4) Uani 1 1 d . . .
C2 C 0.15886(12) 0.18748(13) 0.21159(8) 0.0240(4) Uani 1 1 d . . .
C14' C 0.95382(13) 0.78462(13) 0.31818(8) 0.0254(4) Uani 1 1 d . . .
C1' C 0.85478(13) 0.74260(13) 0.31704(8) 0.0253(4) Uani 1 1 d . . .
C10 C -0.07114(13) -0.08104(13) 0.16892(8) 0.0249(4) Uani 1 1 d . . .
C4 C 0.13111(13) 0.35682(14) 0.21715(8) 0.0271(4) Uani 1 1 d . . .
C17' C 0.97772(13) 0.88549(13) 0.33227(8) 0.0259(4) Uani 1 1 d . . .
C8 C 0.04674(13) 0.04215(13) 0.18413(8) 0.0244(4) Uani 1 1 d . . .
C14 C 0.16701(13) 0.07632(13) 0.12211(8) 0.0255(4) Uani 1 1 d . . .
C17 C 0.26168(13) 0.06511(13) 0.11365(8) 0.0261(4) Uani 1 1 d . . .
H17 H 0.3177 0.0619 0.1467 0.031 Uiso 1 1 calc R . .
C5' C 0.88759(13) 0.55387(13) 0.31346(8) 0.0250(4) Uani 1 1 d . . .
C8' C 0.83568(13) 0.74167(13) 0.38094(8) 0.0266(4) Uani 1 1 d . . .
C3' C 0.78159(14) 0.62340(14) 0.22947(8) 0.0289(5) Uani 1 1 d . . .
C3 C 0.21469(13) 0.20964(14) 0.26879(8) 0.0271(4) Uani 1 1 d . . .
C16 C 0.26364(13) 0.05931(14) 0.05222(8) 0.0268(4) Uani 1 1 d . . .
C15 C 0.09976(14) 0.07903(17) 0.06726(9) 0.0365(5) Uani 1 1 d . . .
C16' C 1.07090(13) 0.90807(13) 0.33263(8) 0.0259(4) Uani 1 1 d . . .
C18' C 1.12338(15) 1.00275(14) 0.34482(9) 0.0310(5) Uani 1 1 d . . .
C4' C 0.86636(13) 0.47282(13) 0.27565(8) 0.0261(4) Uani 1 1 d . . .
C15' C 1.03018(14) 0.73350(14) 0.30803(9) 0.0302(5) Uani 1 1 d . . .
C9 C -0.03146(13) 0.09279(14) 0.19305(9) 0.0288(5) Uani 1 1 d . . .
C5 C 0.11121(13) 0.27295(14) 0.18179(8) 0.0267(4) Uani 1 1 d . . .
C12 C -0.12303(15) -0.17527(14) 0.15502(8) 0.0312(5) Uani 1 1 d . . .
C9' C 0.90562(15) 0.73279(17) 0.43511(9) 0.0389(6) Uani 1 1 d . . .
C10' C 0.74342(14) 0.74310(15) 0.45385(9) 0.0329(5) Uani 1 1 d . . .
C6 C 0.09294(14) 0.45775(15) 0.20396(9) 0.0331(5) Uani 1 1 d . . .
C11' C 0.74130(14) 0.74895(13) 0.39159(8) 0.0300(5) Uani 1 1 d . . .
H11' H 0.6841 0.7569 0.3598 0.036 Uiso 1 1 calc R . .
C6' C 0.90357(14) 0.37142(14) 0.28568(9) 0.0315(5) Uani 1 1 d . . .
C18 C 0.35031(14) 0.04758(15) 0.02847(9) 0.0303(5) Uani 1 1 d . . .
C13 C -0.06703(16) -0.26387(15) 0.14281(10) 0.0398(6) Uani 1 1 d . . .
H13A H -0.1067 -0.3235 0.1409 0.060 Uiso 1 1 calc R . .
H13C H -0.0086 -0.2708 0.1762 0.060 Uiso 1 1 calc R . .
H13B H -0.0493 -0.2551 0.1034 0.060 Uiso 1 1 calc R . .
C19' C 1.06866(16) 1.09119(14) 0.35778(10) 0.0409(6) Uani 1 1 d . . .
H19D H 1.1076 1.1509 0.3579 0.061 Uiso 1 1 calc R . .
H19E H 1.0540 1.0835 0.3982 0.061 Uiso 1 1 calc R . .
H19F H 1.0085 1.0971 0.3258 0.061 Uiso 1 1 calc R . .
C7 C 0.0274(2) 0.47645(17) 0.14206(11) 0.0561(8) Uani 1 1 d . . .
H7C H -0.0005 0.5428 0.1413 0.084 Uiso 1 1 calc R . .
H7B H -0.0243 0.4270 0.1339 0.084 Uiso 1 1 calc R . .
H7A H 0.0639 0.4718 0.1103 0.084 Uiso 1 1 calc R . .
C19 C 0.33940(16) 0.03548(19) -0.03922(9) 0.0438(6) Uani 1 1 d . . .
H19C H 0.4017 0.0177 -0.0471 0.066 Uiso 1 1 calc R . .
H19A H 0.3168 0.0978 -0.0603 0.066 Uiso 1 1 calc R . .
H19B H 0.2925 -0.0170 -0.0548 0.066 Uiso 1 1 calc R . .
C7' C 0.96953(17) 0.34736(16) 0.34710(10) 0.0458(6) Uani 1 1 d . . .
H7D H 1.0127 0.2932 0.3422 0.069 Uiso 1 1 calc R . .
H7E H 0.9313 0.3271 0.3759 0.069 Uiso 1 1 calc R . .
H7F H 1.0077 0.4060 0.3633 0.069 Uiso 1 1 calc R . .
C12' C 0.65848(16) 0.74482(18) 0.47986(10) 0.0450(6) Uani 1 1 d . . .
C13' C 0.6733(2) 0.7385(3) 0.54889(11) 0.0750(10) Uani 1 1 d . . .
H13D H 0.6106 0.7366 0.5592 0.112 Uiso 1 1 calc R . .
H13E H 0.7095 0.7965 0.5682 0.112 Uiso 1 1 calc R . .
H13F H 0.7094 0.6782 0.5641 0.112 Uiso 1 1 calc R . .
H1 H 0.1926(12) 0.0408(12) 0.2118(7) 0.015(4) Uiso 1 1 d . . .
H9 H -0.0340(13) 0.1601(14) 0.2024(8) 0.026(5) Uiso 1 1 d . . .
H1' H 0.8057(12) 0.7854(13) 0.2909(8) 0.019(5) Uiso 1 1 d . . .
H5 H 0.0748(13) 0.2754(14) 0.1422(8) 0.028(5) Uiso 1 1 d . . .
H17' H 0.9354(12) 0.9293(12) 0.3401(7) 0.015(4) Uiso 1 1 d . . .
H5' H 0.9283(12) 0.5531(13) 0.3541(8) 0.022(5) Uiso 1 1 d . . .
H11 H 0.0704(13) -0.1082(14) 0.1628(8) 0.028(5) Uiso 1 1 d . . .
H3' H 0.7454(14) 0.6677(15) 0.2036(9) 0.037(6) Uiso 1 1 d . . .
H3 H 0.2533(15) 0.1624(15) 0.2955(9) 0.040(6) Uiso 1 1 d . . .
H15' H 1.0297(16) 0.6717(16) 0.2953(10) 0.046(6) Uiso 1 1 d . . .
H9' H 0.9740(16) 0.7254(16) 0.4425(10) 0.051(7) Uiso 1 1 d . . .
H15 H 0.0353(15) 0.0830(15) 0.0624(9) 0.041(6) Uiso 1 1 d . . .
Cl2A Cl 0.39325(18) 0.9351(2) 0.50508(9) 0.1713(11) Uani 0.5086(17) 1 d PDU A -1
C02 C 0.3122(2) 0.8451(3) 0.46174(17) 0.0671(19) Uani 0.5086(17) 1 d PD A -1
H02A H 0.2843 0.8697 0.4194 0.081 Uiso 0.5086(17) 1 calc PR A -1
H02B H 0.3468 0.7825 0.4589 0.081 Uiso 0.5086(17) 1 calc PR A -1
C01 C 0.2333(2) 0.8276(3) 0.4948(2) 0.0666(18) Uani 0.5086(17) 1 d PD A -1
H01A H 0.1775 0.7958 0.4663 0.080 Uiso 0.5086(17) 1 calc PR A -1
H01B H 0.2569 0.7824 0.5302 0.080 Uiso 0.5086(17) 1 calc PR A -1
C03 C 0.2026(3) 0.9243(3) 0.5176(2) 0.171(3) Uani 0.5086(17) 1 d PD A -1
H03A H 0.1838 0.9713 0.4826 0.206 Uiso 0.5086(17) 1 calc PR A -1
H03B H 0.2571 0.9535 0.5485 0.206 Uiso 0.5086(17) 1 calc PR A -1
Cl3B Cl 0.10364(19) 0.9052(3) 0.55135(16) 0.2403(18) Uani 0.5086(17) 1 d PDU A -1
Cl2B Cl 0.40834(12) 0.8788(2) 0.49385(8) 0.1193(8) Uani 0.4914(17) 1 d PDU A -2
C05 C 0.2810(2) 0.8737(3) 0.4882(3) 0.213(7) Uani 0.4914(17) 1 d PD A -2
H05A H 0.2454 0.8674 0.4444 0.256 Uiso 0.4914(17) 1 calc PR A -2
H05B H 0.2657 0.8155 0.5111 0.256 Uiso 0.4914(17) 1 calc PR A -2
C04 C 0.2516(2) 0.9680(4) 0.5155(3) 0.198(6) Uani 0.4914(17) 1 d PD A -2
H04A H 0.2914 0.9759 0.5581 0.237 Uiso 0.4914(17) 1 calc PR A -2
H04B H 0.2646 1.0253 0.4910 0.237 Uiso 0.4914(17) 1 calc PR A -2
C06 C 0.1467(3) 0.9684(3) 0.5165(3) 0.201(5) Uani 0.4914(17) 1 d PD A -2
H06A H 0.1067 0.9637 0.4736 0.241 Uiso 0.4914(17) 1 calc PR A -2
H06B H 0.1312 1.0318 0.5342 0.241 Uiso 0.4914(17) 1 calc PR A -2
Cl3A Cl 0.11807(16) 0.8683(2) 0.56072(9) 0.1239(10) Uani 0.4914(17) 1 d PDU A -2

loop_
_atom_site_aniso_label
_atom_site_aniso_U_11
_atom_site_aniso_U_22
_atom_site_aniso_U_33
_atom_site_aniso_U_23
_atom_site_aniso_U_13
_atom_site_aniso_U_12
S3 0.0283(2) 0.0703(4) 0.0261(2) -0.0012(2) 0.0036(2) 0.0065(3)
S2 0.0249(2) 0.0274(2) 0.0450(3) -0.0003(2) 0.0122(2) 0.00100(19)
S1 0.0345(2) 0.0298(2) 0.0261(2) -0.0044(2) 0.00398(19) -0.0056(2)
S3' 0.0270(2) 0.0258(2) 0.0470(3) -0.0018(2) 0.0141(2) 0.00046(19)
S2' 0.0382(3) 0.0752(4) 0.0294(3) -0.0045(3) 0.0052(2) 0.0023(3)
S1' 0.0327(2) 0.0307(2) 0.0266(2) -0.00454(19) 0.00330(19) -0.0053(2)
O3 0.0262(7) 0.0748(11) 0.0367(8) -0.0066(8) 0.0061(6) 0.0013(8)
O2 0.0301(7) 0.0335(8) 0.0603(9) 0.0099(7) 0.0031(7) -0.0054(6)
O1 0.0506(9) 0.0302(7) 0.0476(8) -0.0113(6) 0.0067(7) 0.0019(7)
O3' 0.0353(8) 0.0329(8) 0.0628(9) 0.0044(7) 0.0137(7) -0.0076(6)
O2' 0.0341(8) 0.1014(15) 0.0537(10) -0.0006(9) 0.0136(8) -0.0014(9)
O1' 0.0508(9) 0.0335(8) 0.0527(9) -0.0171(7) 0.0038(8) 0.0012(7)
C2' 0.0237(8) 0.0236(9) 0.0265(8) -0.0007(7) 0.0071(7) -0.0028(7)
C11 0.0266(9) 0.0240(9) 0.0251(8) -0.0013(7) 0.0075(7) 0.0017(7)
C1 0.0214(8) 0.0224(9) 0.0247(8) 0.0006(7) 0.0056(7) 0.0015(7)
C2 0.0222(8) 0.0252(9) 0.0264(8) -0.0003(7) 0.0093(7) -0.0025(7)
C14' 0.0266(9) 0.0226(9) 0.0270(8) 0.0003(7) 0.0066(7) 0.0002(7)
C1' 0.0234(8) 0.0239(9) 0.0285(9) 0.0000(7) 0.0064(7) -0.0003(7)
C10 0.0292(9) 0.0214(8) 0.0236(8) 0.0016(7) 0.0057(7) 0.0016(7)
C4 0.0241(9) 0.0308(10) 0.0273(9) -0.0015(7) 0.0078(7) -0.0007(8)
C17' 0.0279(9) 0.0230(9) 0.0282(9) -0.0017(7) 0.0094(7) 0.0028(8)
C8 0.0251(8) 0.0239(9) 0.0253(8) -0.0008(7) 0.0082(7) -0.0004(7)
C14 0.0244(8) 0.0261(9) 0.0269(8) -0.0036(7) 0.0083(7) -0.0003(7)
C17 0.0312(9) 0.0231(9) 0.0259(8) -0.0029(7) 0.0102(7) -0.0024(8)
C5' 0.0235(8) 0.0254(9) 0.0256(8) -0.0001(7) 0.0054(7) -0.0003(7)
C8' 0.0275(9) 0.0239(9) 0.0280(9) -0.0035(7) 0.0061(8) -0.0001(7)
C3' 0.0303(10) 0.0263(9) 0.0282(9) 0.0015(8) 0.0037(8) -0.0019(8)
C3 0.0300(9) 0.0234(9) 0.0284(9) 0.0002(7) 0.0078(8) -0.0040(8)
C16 0.0262(9) 0.0265(9) 0.0262(9) -0.0002(8) 0.0035(7) 0.0022(8)
C15 0.0257(9) 0.0541(13) 0.0309(10) -0.0021(9) 0.0095(8) 0.0027(9)
C16' 0.0307(9) 0.0220(8) 0.0253(8) -0.0001(7) 0.0071(7) 0.0027(8)
C18' 0.0351(10) 0.0253(9) 0.0317(9) 0.0001(8) 0.0066(8) -0.0031(8)
C4' 0.0265(9) 0.0254(9) 0.0262(8) -0.0022(7) 0.0062(7) -0.0021(8)
C15' 0.0293(9) 0.0212(9) 0.0414(10) -0.0024(8) 0.0111(8) -0.0011(8)
C9 0.0267(9) 0.0230(9) 0.0386(10) -0.0032(8) 0.0119(8) -0.0004(8)
C5 0.0262(9) 0.0274(9) 0.0265(9) 0.0007(8) 0.0064(7) 0.0003(8)
C12 0.0377(11) 0.0289(10) 0.0252(9) 0.0054(8) 0.0042(8) -0.0047(9)
C9' 0.0303(10) 0.0542(13) 0.0313(10) -0.0033(10) 0.0062(9) 0.0024(10)
C10' 0.0272(9) 0.0397(11) 0.0305(9) -0.0025(8) 0.0047(8) -0.0002(8)
C6 0.0353(10) 0.0303(10) 0.0350(10) -0.0032(8) 0.0113(8) 0.0029(9)
C11' 0.0398(10) 0.0265(9) 0.0263(9) -0.0054(7) 0.0133(8) -0.0079(8)
C6' 0.0297(9) 0.0250(9) 0.0426(10) -0.0022(8) 0.0139(8) -0.0003(8)
C18 0.0288(9) 0.0318(10) 0.0309(9) 0.0014(8) 0.0086(8) 0.0003(8)
C13 0.0481(12) 0.0282(10) 0.0443(11) -0.0062(9) 0.0137(10) -0.0047(9)
C19' 0.0494(12) 0.0241(10) 0.0526(12) -0.0090(9) 0.0189(10) -0.0043(9)
C7 0.0803(18) 0.0347(12) 0.0437(13) -0.0026(10) -0.0034(13) 0.0220(12)
C19 0.0417(11) 0.0645(14) 0.0286(10) 0.0031(10) 0.0151(9) 0.0115(11)
C7' 0.0578(14) 0.0318(11) 0.0448(12) 0.0032(10) 0.0071(11) 0.0166(10)
C12' 0.0391(11) 0.0596(15) 0.0396(11) -0.0049(10) 0.0159(10) -0.0047(11)
C13' 0.0609(16) 0.133(3) 0.0371(12) -0.0004(15) 0.0230(12) -0.0017(18)
Cl2A 0.191(2) 0.254(3) 0.0612(11) -0.0169(14) 0.0145(13) -0.1406(19)
C02 0.111(5) 0.043(3) 0.041(3) -0.005(2) 0.007(3) -0.016(3)
C01 0.077(4) 0.046(3) 0.067(3) -0.018(3) -0.001(3) -0.006(3)
C03 0.305(9) 0.153(6) 0.088(4) 0.064(4) 0.110(5) 0.158(6)
Cl3B 0.1322(16) 0.367(5) 0.265(3) -0.150(3) 0.1324(16) -0.021(3)
Cl2B 0.0708(10) 0.225(2) 0.0707(9) 0.0805(12) 0.0333(8) 0.0344(13)
C05 0.351(16) 0.067(5) 0.130(7) -0.053(5) -0.121(9) 0.037(7)
C04 0.354(15) 0.166(10) 0.114(6) 0.034(7) 0.136(8) 0.004(11)
C06 0.247(12) 0.213(8) 0.170(7) 0.154(6) 0.106(7) 0.082(9)
Cl3A 0.0893(14) 0.212(3) 0.0764(11) 0.0417(14) 0.0309(10) -0.0316(16)

loop_
_atom_type_symbol
_atom_type_description
_atom_type_scat_dispersion_real
_atom_type_scat_dispersion_imag
_atom_type_scat_source
C C 0.0033 0.0016 'International Tables Vol C Tables 4.2.6.8 and 6.1.1.4'
H H 0.0000 0.0000 'International Tables Vol C Tables 4.2.6.8 and 6.1.1.4'
O O 0.0106 0.0060 'International Tables Vol C Tables 4.2.6.8 and 6.1.1.4'
S S 0.1246 0.1234 'International Tables Vol C Tables 4.2.6.8 and 6.1.1.4'
Cl Cl 0.1484 0.1585 'International Tables Vol C Tables 4.2.6.8 and 6.1.1.4'

loop_
_geom_angle_atom_site_label_1
_geom_angle_atom_site_label_2
_geom_angle_atom_site_label_3
_geom_angle
C15 S3 C16 91.56(9)
C9 S2 C10 91.10(9)
C3 S1 C4 91.19(9)
C15' S3' C16' 91.00(9)
C9' S2' C10' 91.62(10)
C3' S1' C4' 91.35(9)
C3' C2' C5' 111.58(16)
C3' C2' C1' 124.42(16)
C5' C2' C1' 123.91(15)
C10 C11 C8 112.97(16)
C8 C1 C2 111.98(15)
C8 C1 C14 110.61(14)
C2 C1 C14 112.13(15)
C3 C2 C5 111.44(16)
C3 C2 C1 123.29(15)
C5 C2 C1 125.18(15)
C15' C14' C17' 111.34(17)
C15' C14' C1' 126.35(16)
C17' C14' C1' 122.29(16)
C8' C1' C2' 111.75(15)
C8' C1' C14' 111.59(14)
C2' C1' C14' 112.21(15)
C11 C10 C12 129.26(17)
C11 C10 S2 111.63(13)
C12 C10 S2 119.09(15)
C5 C4 C6 129.42(16)
C5 C4 S1 111.23(14)
C6 C4 S1 119.29(13)
C16' C17' C14' 113.41(17)
C9 C8 C11 110.53(16)
C9 C8 C1 127.58(16)
C11 C8 C1 121.85(16)
C15 C14 C17 111.83(17)
C15 C14 C1 125.41(17)
C17 C14 C1 122.76(15)
C16 C17 C14 112.86(16)
C4' C5' C2' 113.08(15)
C9' C8' C11' 112.01(18)
C9' C8' C1' 124.66(18)
C11' C8' C1' 123.33(15)
C2' C3' S1' 112.79(14)
C2 C3 S1 113.03(14)
C17 C16 C18 125.92(16)
C17 C16 S3 110.83(14)
C18 C16 S3 123.25(13)
C14 C15 S3 112.91(15)
C17' C16' C18' 130.35(17)
C17' C16' S3' 111.07(13)
C18' C16' S3' 118.58(15)
O3' C18' C16' 120.83(18)
O3' C18' C19' 121.71(18)
C16' C18' C19' 117.44(18)
C5' C4' C6' 129.31(16)
C5' C4' S1' 111.20(13)
C6' C4' S1' 119.47(13)
C14' C15' S3' 113.18(14)
C8 C9 S2 113.78(14)
C4 C5 C2 113.10(15)
O2 C12 C10 120.84(18)
O2 C12 C13 121.54(18)
C10 C12 C13 117.62(18)
C8' C9' S2' 112.92(16)
C11' C10' C12' 125.27(18)
C11' C10' S2' 111.61(16)
C12' C10' S2' 123.11(15)
O1 C6 C4 120.92(17)
O1 C6 C7 121.57(18)
C4 C6 C7 117.51(17)
C10' C11' C8' 111.83(17)
O1' C6' C4' 121.15(17)
O1' C6' C7' 121.04(18)
C4' C6' C7' 117.81(17)
O3 C18 C16 119.37(17)
O3 C18 C19 121.44(19)
C16 C18 C19 119.19(16)
O2' C12' C10' 120.5(2)
O2' C12' C13' 120.9(2)
C10' C12' C13' 118.65(19)
C01 C02 Cl2A 107.8(3)
C03 C01 C02 110.1(3)
C01 C03 Cl3B 110.2(3)
C04 C05 Cl2B 108.4(3)
C06 C04 C05 112.6(4)
C04 C06 Cl3A 111.7(3)

loop_
_geom_bond_atom_site_label_1
_geom_bond_atom_site_label_2
_geom_bond_distance
S3 C15 1.709(2)
S3 C16 1.7297(18)
S2 C9 1.7029(19)
S2 C10 1.7199(19)
S1 C3 1.7101(19)
S1 C4 1.7291(18)
S3' C15' 1.715(2)
S3' C16' 1.7307(19)
S2' C9' 1.702(2)
S2' C10' 1.732(2)
S1' C3' 1.7122(19)
S1' C4' 1.7289(17)
O3 C18 1.216(2)
O2 C12 1.219(2)
O1 C6 1.224(2)
O3' C18' 1.222(2)
O2' C12' 1.216(3)
O1' C6' 1.223(2)
C2' C3' 1.366(2)
C2' C5' 1.422(2)
C2' C1' 1.518(2)
C11 C10 1.371(3)
C11 C8 1.429(3)
C1 C8 1.517(2)
C1 C2 1.517(2)
C1 C14 1.526(3)
C2 C3 1.365(2)
C2 C5 1.421(2)
C14' C15' 1.358(3)
C14' C17' 1.420(2)
C14' C1' 1.522(3)
C1' C8' 1.517(3)
C10 C12 1.468(3)
C4 C5 1.370(3)
C4 C6 1.471(3)
C17' C16' 1.367(3)
C8 C9 1.367(3)
C14 C15 1.362(2)
C14 C17 1.422(3)
C17 C16 1.381(3)
C5' C4' 1.370(2)
C8' C9' 1.375(3)
C8' C11' 1.431(3)
C16 C18 1.472(3)
C16' C18' 1.474(3)
C18' C19' 1.494(3)
C4' C6' 1.466(3)
C12 C13 1.501(3)
C10' C11' 1.385(3)
C10' C12' 1.470(3)
C6 C7 1.491(3)
C6' C7' 1.499(3)
C18 C19 1.490(3)
C12' C13' 1.506(3)
Cl2A C02 1.793(3)
C02 C01 1.510(4)
C01 C03 1.505(4)
C03 Cl3B 1.779(4)
Cl2B C05 1.798(3)
C05 C04 1.514(4)
C04 C06 1.508(4)
C06 Cl3A 1.780(4)
